data_4519131
loop_
_publ_author_name
'Xu, Xiao-Qian'
'Cao, Li-Hui'
'Yang, Yan'
'Zhao, Fang'
'Bai, Xiang-Tian'
'Zang, Shuang-Quan'

_publ_section_title
;
 Hybrid Nafion Membranes of Ionic Hydrogen-Bonded Organic Framework
 Materials for Proton Conduction and PEMFC Applications.
;
_journal_issue 47
_journal_name_full 'ACS applied materials &amp; interfaces'
_journal_page_first 56566
_journal_page_last 56574
_journal_paper_doi 10.1021/acsami.1c15748
_journal_volume 13
_journal_year 2021
_chemical_formula_moiety 'C10 H6 O6 S2, C10 H12 N4'
_chemical_formula_sum 'C20 H18 N4 O6 S2'
_chemical_formula_weight 474.50
_space_group_crystal_system monoclinic
_space_group_IT_number 14
_space_group_name_Hall '-P 2yn'
_space_group_name_H-M_alt 'P 1 21/n 1'
_atom_sites_solution_hydrogens geom
_atom_sites_solution_primary direct
_atom_sites_solution_secondary difmap
_audit_creation_date 2021-01-11
_audit_creation_method
;
Olex2 1.2
(compiled 2018.05.29 svn.r3508 for OlexSys, GUI svn.r5506)
;
_cell_angle_alpha 90.00
_cell_angle_beta 90.578(7)
_cell_angle_gamma 90.00
_cell_formula_units_Z 4
_cell_length_a 7.1525(9)
_cell_length_b 19.669(2)
_cell_length_c 14.3443(16)
_cell_measurement_reflns_used 7473
_cell_measurement_temperature 273(2)
_cell_measurement_theta_max 28.19
_cell_measurement_theta_min 2.51
_cell_volume 2017.9(4)
_computing_cell_refinement 'SAINT V8.40B (?, 2016)'
_computing_data_reduction 'SAINT V8.40B (?, 2016)'
_computing_molecular_graphics 'Olex2 (Dolomanov et al., 2009)'
_computing_publication_material 'Olex2 (Dolomanov et al., 2009)'
_computing_structure_refinement 'XL (Sheldrick, 2008)'
_computing_structure_solution 'SHELXS-97 (Sheldrick, 1990)'
_diffrn_ambient_temperature 273.15
_diffrn_measured_fraction_theta_full 0.997
_diffrn_measured_fraction_theta_max 0.997
_diffrn_measurement_device_type 'Bruker APEX-II CCD'
_diffrn_measurement_method '\f and \w scans'
_diffrn_radiation_monochromator graphite
_diffrn_radiation_type MoK\a
_diffrn_radiation_wavelength 0.71073
_diffrn_reflns_av_R_equivalents 0.0282
_diffrn_reflns_av_unetI/netI 0.0217
_diffrn_reflns_limit_h_max 6
_diffrn_reflns_limit_h_min -8
_diffrn_reflns_limit_k_max 23
_diffrn_reflns_limit_k_min -23
_diffrn_reflns_limit_l_max 16
_diffrn_reflns_limit_l_min -17
_diffrn_reflns_number 17406
_diffrn_reflns_theta_full 24.99
_diffrn_reflns_theta_max 24.99
_diffrn_reflns_theta_min 2.51
_diffrn_source 'fine-focus sealed tube'
_diffrn_standards_number 0
_exptl_absorpt_coefficient_mu 0.313
_exptl_absorpt_correction_T_max 0.7457
_exptl_absorpt_correction_T_min 0.6717
_exptl_absorpt_correction_type none
_exptl_absorpt_process_details
;
SADABS-2016/2 (Bruker,2016/2) was used for absorption correction.
wR2(int) was 0.0549 before and 0.0481 after correction.
The Ratio of minimum to maximum transmission is 0.9008.
The \l/2 correction factor is Not present.
;
_exptl_crystal_colour red
_exptl_crystal_density_diffrn 1.562
_exptl_crystal_density_method 'not measured'
_exptl_crystal_description block
_exptl_crystal_F_000 984
_exptl_crystal_size_max 0.25
_exptl_crystal_size_mid 0.15
_exptl_crystal_size_min 0.15
_refine_diff_density_max 0.342
_refine_diff_density_min -0.294
_refine_diff_density_rms 0.049
_refine_ls_extinction_method none
_refine_ls_goodness_of_fit_ref 1.061
_refine_ls_hydrogen_treatment mixed
_refine_ls_matrix_type full
_refine_ls_number_parameters 295
_refine_ls_number_reflns 3543
_refine_ls_number_restraints 0
_refine_ls_restrained_S_all 1.061
_refine_ls_R_factor_all 0.0485
_refine_ls_R_factor_gt 0.0425
_refine_ls_shift/su_max 0.001
_refine_ls_shift/su_mean 0.000
_refine_ls_structure_factor_coef Fsqd
_refine_ls_weighting_details 'calc w=1/[\s^2^(Fo^2^)+(0.0463P)^2^+1.5875P] where P=(Fo^2^+2Fc^2^)/3'
_refine_ls_weighting_scheme calc
_refine_ls_wR_factor_gt 0.1060
_refine_ls_wR_factor_ref 0.1089
_reflns_number_gt 3133
_reflns_number_total 3543
_reflns_threshold_expression >2sigma(I)
_cod_data_source_file am1c15748_si_002.cif
_cod_data_source_block iHOF-1
_cod_database_code 4519131
_olex2_refinement_description
;
1. Fixed Uiso
 At 1.2 times of:
  All C(H) groups, All N(H) groups, All N(H,H) groups
2.a Rotating group:
 N3(H3A), N4(H4A,H4B)
2.b Aromatic/amide H refined with riding coordinates:
 C3(H3), C4(H4), C6(H6), C7(H7), C8(H8), C11(H11), C13(H13), C14(H14),
 C15(H15), C16(H16), C17(H17), C18(H18), C19(H19), C20(H20)
;
_olex2_submission_special_instructions 'No special instructions were received'

loop_
_space_group_symop_id
_space_group_symop_operation_xyz
1 'x, y, z'
2 '-x+1/2, y+1/2, -z+1/2'
3 '-x, -y, -z'
4 'x-1/2, -y-1/2, z-1/2'

loop_
_atom_site_label
_atom_site_type_symbol
_atom_site_fract_x
_atom_site_fract_y
_atom_site_fract_z
_atom_site_U_iso_or_equiv
_atom_site_adp_type
_atom_site_occupancy
_atom_site_calc_flag
_atom_site_disorder_assembly
_atom_site_disorder_group
_atom_site_refinement_flags_posn
S001 S 0.72591(9) 0.82118(3) 0.54828(4) 0.03989(18) Uani 1 d . . .
S002 S 0.61647(9) 0.50170(3) 0.31132(5) 0.04498(19) Uani 1 d . . .
O1 O 0.7409(3) 0.46022(9) 0.36787(15) 0.0632(6) Uani 1 d . . .
O2 O 0.5353(3) 0.81159(11) 0.57463(14) 0.0609(5) Uani 1 d . . .
N1 N 0.8336(3) 0.37986(9) 0.57476(14) 0.0384(5) Uani 1 d . . .
N2 N 0.6262(3) 0.03919(9) 0.65933(14) 0.0400(5) Uani 1 d . . .
O3 O 0.6648(3) 0.49891(9) 0.21389(14) 0.0613(5) Uani 1 d . . .
O4 O 0.4218(3) 0.48826(10) 0.32830(18) 0.0727(7) Uani 1 d . . .
O5 O 0.8548(3) 0.78097(13) 0.60296(13) 0.0715(7) Uani 1 d . . .
N3 N 0.5655(4) -0.02761(11) 0.67707(19) 0.0536(6) Uani 1 d . . .
H3A H 0.4453 -0.0284 0.6773 0.064 Uiso 1 d . . GR
N4 N 0.8695(3) 0.44890(10) 0.55796(18) 0.0535(6) Uani 1 d . . .
H4A H 0.8419 0.4586 0.5007 0.064 Uiso 1 d . . GR
H4B H 0.8019 0.4737 0.5943 0.064 Uiso 1 d . . GR
C1 C 0.7147(3) 0.72219(10) 0.40662(15) 0.0286(4) Uani 1 d . . .
C2 C 0.7472(3) 0.79181(10) 0.43078(15) 0.0296(5) Uani 1 d . . .
O6 O 0.7788(4) 0.89194(11) 0.54561(16) 0.0894(9) Uani 1 d . . .
C3 C 0.6604(3) 0.67076(11) 0.47050(16) 0.0339(5) Uani 1 d . . .
H3 H 0.6428 0.6819 0.5328 0.041 Uiso 1 calc . . R
C4 C 0.8005(3) 0.83776(11) 0.36455(16) 0.0341(5) Uani 1 d . . .
H4 H 0.8191 0.8829 0.3814 0.041 Uiso 1 calc . . R
C5 C 0.7394(3) 0.70343(11) 0.31169(15) 0.0315(5) Uani 1 d . . .
C6 C 0.7978(3) 0.75218(11) 0.24600(16) 0.0376(5) Uani 1 d . . .
H6 H 0.8162 0.7392 0.1844 0.045 Uiso 1 calc . . R
C7 C 0.6335(3) 0.60521(11) 0.44188(17) 0.0377(5) Uani 1 d . . .
H7 H 0.5996 0.5722 0.4850 0.045 Uiso 1 calc . . R
C8 C 0.7072(3) 0.63504(11) 0.28406(17) 0.0381(5) Uani 1 d . . .
H8 H 0.7208 0.6228 0.2219 0.046 Uiso 1 calc . . R
C9 C 0.6567(3) 0.58719(11) 0.34771(17) 0.0366(5) Uani 1 d . . .
C10 C 0.7728(3) 0.24423(11) 0.61077(16) 0.0318(5) Uani 1 d . . .
C11 C 0.8277(3) 0.81799(12) 0.27160(17) 0.0383(5) Uani 1 d . . .
H11 H 0.8659 0.8497 0.2277 0.046 Uiso 1 calc . . R
C12 C 0.7308(3) 0.17182(11) 0.62941(16) 0.0328(5) Uani 1 d . . .
C13 C 0.5899(4) 0.08586(12) 0.72442(18) 0.0440(6) Uani 1 d . . .
H13 H 0.5301 0.0734 0.7791 0.053 Uiso 1 calc . . R
C14 C 0.6411(3) 0.15217(12) 0.71038(18) 0.0401(5) Uani 1 d . . .
H14 H 0.6154 0.1845 0.7558 0.048 Uiso 1 calc . . R
C15 C 0.8164(3) 0.26697(12) 0.52198(16) 0.0369(5) Uani 1 d . . .
H15 H 0.8252 0.2359 0.4733 0.044 Uiso 1 calc . . R
C16 C 0.8464(3) 0.33465(12) 0.50525(18) 0.0416(6) Uani 1 d . . .
H16 H 0.8758 0.3492 0.4455 0.050 Uiso 1 calc . . R
C17 C 0.7649(3) 0.29298(12) 0.68109(17) 0.0396(5) Uani 1 d . . .
H17 H 0.7385 0.2798 0.7418 0.048 Uiso 1 calc . . R
C18 C 0.7959(4) 0.36009(12) 0.66151(18) 0.0432(6) Uani 1 d . . .
H18 H 0.7906 0.3922 0.7090 0.052 Uiso 1 calc . . R
C19 C 0.7222(4) 0.05456(13) 0.58261(18) 0.0457(6) Uani 1 d . . .
H19 H 0.7527 0.0206 0.5403 0.055 Uiso 1 calc . . R
C20 C 0.7754(4) 0.12045(12) 0.56653(17) 0.0427(6) Uani 1 d . . .
H20 H 0.8419 0.1310 0.5131 0.051 Uiso 1 calc . . R
H3B H 0.603(4) -0.0525(17) 0.627(2) 0.066(10) Uiso 1 d . . .

loop_
_atom_site_aniso_label
_atom_site_aniso_U_11
_atom_site_aniso_U_22
_atom_site_aniso_U_33
_atom_site_aniso_U_23
_atom_site_aniso_U_13
_atom_site_aniso_U_12
S001 0.0465(4) 0.0354(3) 0.0380(3) -0.0107(2) 0.0105(3) -0.0026(3)
S002 0.0485(4) 0.0234(3) 0.0629(4) -0.0097(3) -0.0046(3) 0.0011(2)
O1 0.0852(15) 0.0274(9) 0.0765(14) -0.0055(9) -0.0175(11) 0.0101(9)
O2 0.0480(11) 0.0821(15) 0.0528(12) -0.0041(10) 0.0197(9) 0.0029(10)
N1 0.0340(10) 0.0291(10) 0.0520(13) 0.0041(9) -0.0027(9) -0.0013(8)
N2 0.0441(11) 0.0274(10) 0.0483(12) 0.0030(9) 0.0007(9) -0.0004(8)
O3 0.0850(15) 0.0360(10) 0.0629(13) -0.0162(9) -0.0009(11) 0.0001(9)
O4 0.0529(12) 0.0444(11) 0.121(2) -0.0269(12) 0.0072(12) -0.0117(9)
O5 0.0691(13) 0.1099(19) 0.0354(10) -0.0186(11) -0.0068(9) 0.0279(13)
N3 0.0700(16) 0.0270(11) 0.0638(16) 0.0034(11) 0.0100(13) -0.0050(10)
N4 0.0602(14) 0.0286(11) 0.0717(16) 0.0100(10) -0.0034(12) -0.0056(10)
C1 0.0256(10) 0.0247(10) 0.0355(12) -0.0014(9) 0.0009(8) 0.0020(8)
C2 0.0279(10) 0.0264(10) 0.0344(12) -0.0032(9) 0.0011(9) 0.0027(8)
O6 0.152(2) 0.0468(12) 0.0700(15) -0.0299(11) 0.0473(15) -0.0375(14)
C3 0.0365(12) 0.0311(12) 0.0344(12) -0.0003(9) 0.0040(9) 0.0002(9)
C4 0.0349(12) 0.0231(10) 0.0442(13) 0.0009(9) 0.0003(10) 0.0028(9)
C5 0.0315(11) 0.0268(11) 0.0362(12) -0.0034(9) -0.0012(9) 0.0065(9)
C6 0.0473(13) 0.0354(12) 0.0301(12) 0.0007(9) 0.0012(10) 0.0098(10)
C7 0.0393(12) 0.0265(11) 0.0473(14) 0.0055(10) 0.0018(10) -0.0012(9)
C8 0.0452(13) 0.0304(12) 0.0387(13) -0.0077(10) -0.0021(10) 0.0074(10)
C9 0.0361(12) 0.0234(11) 0.0503(14) -0.0046(10) -0.0027(10) 0.0029(9)
C10 0.0257(10) 0.0304(11) 0.0392(12) -0.0001(9) -0.0030(9) 0.0009(9)
C11 0.0449(13) 0.0316(12) 0.0384(13) 0.0076(10) 0.0021(10) 0.0035(10)
C12 0.0285(11) 0.0298(11) 0.0399(13) 0.0017(9) -0.0037(9) 0.0021(9)
C13 0.0489(14) 0.0368(13) 0.0464(14) 0.0037(11) 0.0122(11) 0.0031(11)
C14 0.0428(13) 0.0306(12) 0.0471(14) -0.0008(10) 0.0078(11) 0.0034(10)
C15 0.0375(12) 0.0332(12) 0.0399(13) -0.0026(10) 0.0018(10) 0.0022(10)
C16 0.0411(13) 0.0397(13) 0.0443(14) 0.0069(11) 0.0075(11) 0.0001(11)
C17 0.0461(13) 0.0348(12) 0.0379(13) 0.0002(10) -0.0010(10) -0.0002(10)
C18 0.0496(14) 0.0337(13) 0.0462(15) -0.0055(11) -0.0046(11) 0.0000(11)
C19 0.0590(16) 0.0332(13) 0.0451(14) -0.0052(11) 0.0039(12) 0.0014(11)
C20 0.0514(15) 0.0358(13) 0.0412(14) -0.0013(10) 0.0065(11) -0.0040(11)

loop_
_atom_type_symbol
_atom_type_description
_atom_type_scat_dispersion_real
_atom_type_scat_dispersion_imag
_atom_type_scat_source
C C 0.0033 0.0016 'International Tables Vol C Tables 4.2.6.8 and 6.1.1.4'
H H 0.0000 0.0000 'International Tables Vol C Tables 4.2.6.8 and 6.1.1.4'
N N 0.0061 0.0033 'International Tables Vol C Tables 4.2.6.8 and 6.1.1.4'
O O 0.0106 0.0060 'International Tables Vol C Tables 4.2.6.8 and 6.1.1.4'
S S 0.1246 0.1234 'International Tables Vol C Tables 4.2.6.8 and 6.1.1.4'

loop_
_geom_angle_atom_site_label_1
_geom_angle_atom_site_label_2
_geom_angle_atom_site_label_3
_geom_angle
_geom_angle_site_symmetry_1
_geom_angle_site_symmetry_3
_geom_angle_publ_flag
O2 S001 O5 112.95(14) . . ?
O2 S001 C2 107.26(11) . . ?
O2 S001 O6 112.64(15) . . ?
O5 S001 C2 105.98(10) . . ?
O5 S001 O6 112.18(17) . . ?
O6 S001 C2 105.15(12) . . ?
O1 S002 C9 105.70(11) . . ?
O3 S002 O1 111.62(13) . . ?
O3 S002 C9 106.24(11) . . ?
O4 S002 O1 113.02(14) . . ?
O4 S002 O3 113.45(14) . . ?
O4 S002 C9 106.08(11) . . ?
C16 N1 N4 120.0(2) . . ?
C18 N1 N4 118.8(2) . . ?
C18 N1 C16 121.1(2) . . ?
C13 N2 N3 116.9(2) . . ?
C13 N2 C19 121.6(2) . . ?
C19 N2 N3 121.4(2) . . ?
C3 C1 C2 124.7(2) . . ?
C3 C1 C5 118.01(19) . . ?
C5 C1 C2 117.27(19) . . ?
C1 C2 S001 121.45(16) . . ?
C4 C2 S001 117.89(16) . . ?
C4 C2 C1 120.6(2) . . ?
C7 C3 C1 121.1(2) . . ?
C2 C4 C11 121.2(2) . . ?
C6 C5 C1 120.22(19) . . ?
C6 C5 C8 120.4(2) . . ?
C8 C5 C1 119.4(2) . . ?
C11 C6 C5 120.8(2) . . ?
C3 C7 C9 120.6(2) . . ?
C9 C8 C5 120.7(2) . . ?
C7 C9 S002 119.87(18) . . ?
C8 C9 S002 119.89(18) . . ?
C8 C9 C7 120.2(2) . . ?
C15 C10 C12 121.6(2) . . ?
C15 C10 C17 117.0(2) . . ?
C17 C10 C12 121.4(2) . . ?
C6 C11 C4 119.8(2) . . ?
C14 C12 C10 121.0(2) . . ?
C14 C12 C20 116.8(2) . . ?
C20 C12 C10 122.2(2) . . ?
N2 C13 C14 119.8(2) . . ?
C13 C14 C12 121.0(2) . . ?
C16 C15 C10 120.7(2) . . ?
N1 C16 C15 120.2(2) . . ?
C18 C17 C10 120.5(2) . . ?
N1 C18 C17 120.5(2) . . ?
N2 C19 C20 119.9(2) . . ?
C19 C20 C12 120.7(2) . . ?

loop_
_geom_bond_atom_site_label_1
_geom_bond_atom_site_label_2
_geom_bond_distance
_geom_bond_site_symmetry_2
_geom_bond_publ_flag
S001 O2 1.431(2) . ?
S001 O5 1.441(2) . ?
S001 C2 1.790(2) . ?
S001 O6 1.443(2) . ?
S002 O1 1.449(2) . ?
S002 O3 1.444(2) . ?
S002 O4 1.440(2) . ?
S002 C9 1.783(2) . ?
N1 N4 1.403(3) . ?
N1 C16 1.340(3) . ?
N1 C18 1.334(3) . ?
N2 N3 1.408(3) . ?
N2 C13 1.337(3) . ?
N2 C19 1.337(3) . ?
C1 C2 1.431(3) . ?
C1 C3 1.422(3) . ?
C1 C5 1.424(3) . ?
C2 C4 1.368(3) . ?
C3 C7 1.366(3) . ?
C4 C11 1.404(3) . ?
C5 C6 1.411(3) . ?
C5 C8 1.420(3) . ?
C6 C11 1.362(3) . ?
C7 C9 1.408(3) . ?
C8 C9 1.363(3) . ?
C10 C12 1.480(3) . ?
C10 C15 1.388(3) . ?
C10 C17 1.393(3) . ?
C12 C14 1.387(3) . ?
C12 C20 1.393(3) . ?
C13 C14 1.370(3) . ?
C15 C16 1.370(3) . ?
C17 C18 1.368(3) . ?
C19 C20 1.371(3) . ?
